data_7056270
loop_
_publ_author_name
'Zhang, Hui'
'Wu, Yanping'
'Fan, Minhui'
'Xiao, Xu-Qiong'
'Mack, John'
'Kubheka, Gugu'
'Nyokong, Tebello'
'Lu, Hua'

_publ_section_title
;
 Aza boron-pyridyl-isoindoline analogues: synthesis and photophysical
 properties
;
_journal_name_full 'New J. Chem.'
_journal_paper_doi 10.1039/C7NJ00707H
_journal_year 2017
_chemical_formula_sum 'C12 H7 N O2'
_chemical_formula_weight 197.19
_chemical_name_systematic
; 
 ? 
;
_space_group_IT_number 14
_symmetry_cell_setting monoclinic
_symmetry_space_group_name_Hall '-P 2ybc'
_symmetry_space_group_name_H-M 'P 1 21/c 1'
_atom_sites_solution_hydrogens geom
_atom_sites_solution_primary direct
_atom_sites_solution_secondary difmap
_audit_creation_method SHELXL-97
_audit_update_record
;
2016-09-10 deposited with the CCDC.
2017-05-31 downloaded from the CCDC.
;
_cell_angle_alpha 90.00
_cell_angle_beta 90.211(8)
_cell_angle_gamma 90.00
_cell_formula_units_Z 4
_cell_length_a 3.8800(12)
_cell_length_b 11.779(4)
_cell_length_c 19.292(6)
_cell_measurement_reflns_used 1902
_cell_measurement_temperature 296(2)
_cell_measurement_theta_max 27.53
_cell_measurement_theta_min 2.73
_cell_volume 881.7(5)
_computing_cell_refinement 'Bruker SAINT'
_computing_data_collection 'Bruker APEX2'
_computing_data_reduction 'Bruker SAINT'
_computing_molecular_graphics 'Bruker SHELXTL'
_computing_publication_material 'Bruker SHELXTL'
_computing_structure_refinement 'SHELXL-97 (Sheldrick, 2008)'
_computing_structure_solution 'SHELXS-97 (Sheldrick, 2008)'
_diffrn_ambient_temperature 296(2)
_diffrn_measured_fraction_theta_full 0.987
_diffrn_measured_fraction_theta_max 0.987
_diffrn_measurement_device_type 'Bruker APEX-II CCD'
_diffrn_measurement_method '\f and \w scans'
_diffrn_radiation_monochromator graphite
_diffrn_radiation_source 'fine-focus sealed tube'
_diffrn_radiation_type MoK\a
_diffrn_radiation_wavelength 0.71073
_diffrn_reflns_av_R_equivalents 0.0625
_diffrn_reflns_av_sigmaI/netI 0.0560
_diffrn_reflns_limit_h_max 5
_diffrn_reflns_limit_h_min -5
_diffrn_reflns_limit_k_max 15
_diffrn_reflns_limit_k_min -15
_diffrn_reflns_limit_l_max 25
_diffrn_reflns_limit_l_min -22
_diffrn_reflns_number 10312
_diffrn_reflns_theta_full 27.76
_diffrn_reflns_theta_max 27.76
_diffrn_reflns_theta_min 2.03
_exptl_absorpt_coefficient_mu 0.103
_exptl_absorpt_correction_T_max 0.980
_exptl_absorpt_correction_T_min 0.976
_exptl_absorpt_correction_type multi-scan
_exptl_absorpt_process_details sadabs
_exptl_crystal_colour yellow
_exptl_crystal_density_diffrn 1.486
_exptl_crystal_density_method 'not measured'
_exptl_crystal_description block
_exptl_crystal_F_000 408
_exptl_crystal_size_max 0.35
_exptl_crystal_size_mid 0.20
_exptl_crystal_size_min 0.20
_refine_diff_density_max 0.182
_refine_diff_density_min -0.181
_refine_diff_density_rms 0.041
_refine_ls_extinction_method none
_refine_ls_goodness_of_fit_ref 0.900
_refine_ls_hydrogen_treatment mixed
_refine_ls_matrix_type full
_refine_ls_number_parameters 140
_refine_ls_number_reflns 2048
_refine_ls_number_restraints 0
_refine_ls_restrained_S_all 0.900
_refine_ls_R_factor_all 0.1023
_refine_ls_R_factor_gt 0.0531
_refine_ls_shift/su_max 0.000
_refine_ls_shift/su_mean 0.000
_refine_ls_structure_factor_coef Fsqd
_refine_ls_weighting_details 'calc w=1/[\s^2^(Fo^2^)+(0.1000P)^2^+0.0058P] where P=(Fo^2^+2Fc^2^)/3'
_refine_ls_weighting_scheme calc
_refine_ls_wR_factor_gt 0.1285
_refine_ls_wR_factor_ref 0.1578
_reflns_number_gt 1246
_reflns_number_total 2048
_reflns_threshold_expression >2sigma(I)
_cod_data_source_file c7nj00707h2.cif
_cod_data_source_block 123
_cod_depositor_comments
;
The following automatic conversions were performed:

'_symmetry_cell_setting' value 'Monoclinic' changed to 'monoclinic'
according to
/home/data/users/saulius/crontab/automatic-downloads/rss-feeds/RSC/lib/dictionaries/cif_core.dic
dictionary named 'cif_core.dic' version 2.4.2 from 2011-04-26.

Automatic conversion script
Id: cif_fix_values 4973 2017-02-22 13:04:09Z antanas 
;
_cod_original_sg_symbol_H-M P2(1)/c
_cod_database_code 7056270

loop_
_symmetry_equiv_pos_as_xyz
'x, y, z'
'-x, y+1/2, -z+1/2'
'-x, -y, -z'
'x, -y-1/2, z-1/2'

loop_
_atom_site_label
_atom_site_type_symbol
_atom_site_fract_x
_atom_site_fract_y
_atom_site_fract_z
_atom_site_U_iso_or_equiv
_atom_site_adp_type
_atom_site_occupancy
_atom_site_symmetry_multiplicity
_atom_site_calc_flag
_atom_site_refinement_flags
N1 N 0.5913(5) 0.84474(16) 0.00063(10) 0.0487(5) Uani 1 1 d .
O1 O 0.8507(5) 0.69641(15) -0.05683(8) 0.0632(6) Uani 1 1 d .
O2 O 0.3257(5) 0.95288(13) 0.08408(9) 0.0576(5) Uani 1 1 d .
C1 C 0.7028(6) 0.73368(18) -0.00716(11) 0.0427(6) Uani 1 1 d .
C2 C 0.4404(6) 0.86273(18) 0.06408(11) 0.0410(6) Uani 1 1 d .
C3 C 0.4489(5) 0.75183(16) 0.10089(10) 0.0319(5) Uani 1 1 d .
C4 C 0.3371(5) 0.72240(16) 0.16772(10) 0.0307(5) Uani 1 1 d .
C5 C 0.1725(5) 0.79678(18) 0.21443(11) 0.0399(5) Uani 1 1 d .
H5 H 0.1262 0.8712 0.2012 0.048 Uiso 1 1 calc R
C6 C 0.0816(6) 0.7606(2) 0.27840(12) 0.0462(6) Uani 1 1 d .
H6 H -0.0275 0.8104 0.3086 0.055 Uiso 1 1 calc R
C7 C 0.1494(6) 0.6494(2) 0.29967(12) 0.0495(6) Uani 1 1 d .
H7 H 0.0876 0.6261 0.3440 0.059 Uiso 1 1 calc R
C8 C 0.3043(5) 0.5756(2) 0.25610(11) 0.0443(6) Uani 1 1 d .
H8 H 0.3478 0.5018 0.2709 0.053 Uiso 1 1 calc R
C9 C 0.4011(5) 0.60852(16) 0.18869(11) 0.0341(5) Uani 1 1 d .
C10 C 0.5595(5) 0.53181(18) 0.14186(12) 0.0409(6) Uani 1 1 d .
H10 H 0.5947 0.4572 0.1559 0.049 Uiso 1 1 calc R
C11 C 0.6612(5) 0.56300(17) 0.07763(11) 0.0390(5) Uani 1 1 d .
H11 H 0.7650 0.5113 0.0478 0.047 Uiso 1 1 calc R
C12 C 0.6054(5) 0.67513(17) 0.05759(10) 0.0344(5) Uani 1 1 d .
H1 H 0.631(7) 0.906(2) -0.0318(15) 0.079(9) Uiso 1 1 d .

loop_
_atom_site_aniso_label
_atom_site_aniso_U_11
_atom_site_aniso_U_22
_atom_site_aniso_U_33
_atom_site_aniso_U_23
_atom_site_aniso_U_13
_atom_site_aniso_U_12
N1 0.0720(14) 0.0396(10) 0.0346(11) 0.0048(8) 0.0120(10) -0.0024(9)
O1 0.0864(14) 0.0630(11) 0.0405(10) -0.0053(8) 0.0239(10) -0.0010(9)
O2 0.0885(13) 0.0348(8) 0.0495(10) 0.0044(7) 0.0173(9) 0.0084(8)
C1 0.0507(14) 0.0459(13) 0.0314(11) -0.0060(9) 0.0059(10) -0.0046(10)
C2 0.0518(14) 0.0373(11) 0.0340(12) 0.0015(9) 0.0038(10) -0.0021(10)
C3 0.0326(11) 0.0334(10) 0.0297(10) -0.0015(8) -0.0017(9) -0.0017(8)
C4 0.0287(11) 0.0352(10) 0.0282(10) -0.0002(8) -0.0015(8) -0.0048(8)
C5 0.0413(13) 0.0384(11) 0.0401(13) -0.0042(9) 0.0044(10) -0.0023(9)
C6 0.0447(14) 0.0570(14) 0.0371(12) -0.0080(11) 0.0092(10) -0.0067(11)
C7 0.0500(15) 0.0674(16) 0.0312(11) 0.0087(11) 0.0051(10) -0.0136(12)
C8 0.0439(14) 0.0472(12) 0.0418(13) 0.0114(10) 0.0017(10) -0.0078(10)
C9 0.0294(11) 0.0381(11) 0.0349(11) 0.0035(9) -0.0050(9) -0.0051(8)
C10 0.0418(13) 0.0338(11) 0.0471(13) 0.0027(9) -0.0021(10) 0.0019(9)
C11 0.0402(13) 0.0356(11) 0.0412(12) -0.0062(9) 0.0017(10) 0.0017(9)
C12 0.0325(12) 0.0402(11) 0.0306(11) -0.0025(9) 0.0001(9) -0.0045(8)

loop_
_atom_type_symbol
_atom_type_description
_atom_type_scat_dispersion_real
_atom_type_scat_dispersion_imag
_atom_type_scat_source
C C 0.0033 0.0016 'International Tables Vol C Tables 4.2.6.8 and 6.1.1.4'
H H 0.0000 0.0000 'International Tables Vol C Tables 4.2.6.8 and 6.1.1.4'
N N 0.0061 0.0033 'International Tables Vol C Tables 4.2.6.8 and 6.1.1.4'
O O 0.0106 0.0060 'International Tables Vol C Tables 4.2.6.8 and 6.1.1.4'

loop_
_geom_angle_atom_site_label_1
_geom_angle_atom_site_label_2
_geom_angle_atom_site_label_3
_geom_angle
C2 N1 C1 112.08(18)
O1 C1 N1 125.5(2)
O1 C1 C12 128.9(2)
N1 C1 C12 105.54(17)
O2 C2 N1 125.11(19)
O2 C2 C3 128.58(19)
N1 C2 C3 106.31(17)
C12 C3 C4 122.30(18)
C12 C3 C2 107.25(17)
C4 C3 C2 130.42(17)
C3 C4 C5 125.06(18)
C3 C4 C9 116.06(17)
C5 C4 C9 118.87(18)
C6 C5 C4 120.4(2)
C5 C6 C7 120.9(2)
C8 C7 C6 120.2(2)
C7 C8 C9 121.2(2)
C8 C9 C10 122.0(2)
C8 C9 C4 118.34(19)
C10 C9 C4 119.66(18)
C11 C10 C9 122.6(2)
C10 C11 C12 117.79(18)
C3 C12 C11 121.57(18)
C3 C12 C1 108.80(18)
C11 C12 C1 129.59(18)

loop_
_geom_bond_atom_site_label_1
_geom_bond_atom_site_label_2
_geom_bond_distance
N1 C2 1.375(3)
N1 C1 1.386(3)
O1 C1 1.202(2)
O2 C2 1.215(2)
C1 C12 1.477(3)
C2 C3 1.487(3)
C3 C12 1.373(3)
C3 C4 1.405(3)
C4 C5 1.411(3)
C4 C9 1.423(3)
C5 C6 1.354(3)
C6 C7 1.398(3)
C7 C8 1.352(3)
C8 C9 1.409(3)
C9 C10 1.419(3)
C10 C11 1.353(3)
C11 C12 1.393(3)
